data_1524038
loop_
_publ_author_name
'Battle, P.D.'

_publ_section_title
;
 The crystal structures of Ba2 La Ru O6 and Ca2 La Ru O6
;
_journal_name_full 'Materials Research Bulletin'
_journal_page_first 397
_journal_page_last 405
_journal_volume 16
_journal_year 1981
_chemical_formula_sum 'Ba2 La O6 Ru'
_chemical_name_systematic 'Ba2 La (Ru O6)'
_space_group_IT_number 14
_symmetry_space_group_name_Hall '-P 2yn'
_symmetry_space_group_name_H-M 'P 1 21/n 1'
_cell_angle_alpha 90
_cell_angle_beta 90.44
_cell_angle_gamma 90
_cell_formula_units_Z 2
_cell_length_a 6.0825
_cell_length_b 6.043
_cell_length_c 8.5409
_cell_volume 313.925
_citation_journal_id_ASTM MRBUAC
_cod_data_source_file Battle_MRBUAC_1981_486.cif
_cod_data_source_block Ba2La1O6Ru1
_cod_original_cell_volume 313.9247
_cod_original_sg_symbol_Hall '-P 2ybc (x-z,y,z)'
_cod_original_formula_sum 'Ba2 La1 O6 Ru1'
_cod_database_code 1524038

loop_
_symmetry_equiv_pos_as_xyz
x,y,z
-x+1/2,y+1/2,-z+1/2
-x,-y,-z
x-1/2,-y-1/2,z-1/2

loop_
_atom_site_label
_atom_site_type_symbol
_atom_site_fract_x
_atom_site_fract_y
_atom_site_fract_z
_atom_site_occupancy
_atom_site_U_iso_or_equiv
Ba1 Ba+2 0.003 0.014 0.241 1 0.0
O1 O-2 0.253 0.22 0.019 1 0.0
O2 O-2 0.253 0.78 0.028 1 0.0
O3 O-2 0.536 0.009 0.224 1 0.0
La1 La+3 0 0.5 0 1 0.0
Ru1 Ru+5 0.5 0 0 1 0.0
